data_4120215
loop_
_publ_author_name
'Zhaojin Wang'
'Hongde Ye'
'Yuguang Li'
'Yizhi Li'
'Hong Yan'

_publ_section_title
;
 Unprecedented Boron-Functionalized Carborane Derivatives by Facile and
 Selective Cobalt-Induced B-H Activation
;
_journal_name_full 'Journal of the American Chemical Society'
_journal_page_first 11289
_journal_page_last 11298
_journal_paper_doi 10.1021/ja4047075
_journal_volume 135
_journal_year 2013
_chemical_formula_moiety 'C29 H32 B10 Fe O2 S2'
_chemical_formula_sum 'C29 H32 B10 Fe O2 S2'
_chemical_formula_weight 640.62
_chemical_name_common 9b
_chemical_name_systematic
; 
 ? 
;
_space_group_IT_number 14
_symmetry_cell_setting monoclinic
_symmetry_space_group_name_Hall '-P 2ybc'
_symmetry_space_group_name_H-M 'P 1 21/c 1'
_atom_sites_solution_hydrogens geom
_atom_sites_solution_primary direct
_atom_sites_solution_secondary difmap
_audit_creation_method SHELXL-97
_cell_angle_alpha 90.00
_cell_angle_beta 103.764(3)
_cell_angle_gamma 90.00
_cell_formula_units_Z 4
_cell_length_a 7.3433(5)
_cell_length_b 28.044(2)
_cell_length_c 15.4321(10)
_cell_measurement_reflns_used 6042
_cell_measurement_temperature 291(2)
_cell_measurement_theta_max 25.99
_cell_measurement_theta_min 0.0
_cell_volume 3086.8(4)
_computing_cell_refinement SMART
_computing_data_collection 'SMART (Bruker, 2000)'
_computing_data_reduction 'SAINT (Bruker, 2000)'
_computing_molecular_graphics SHELXTL
_computing_publication_material SHELXTL
_computing_structure_refinement SHELXTL
_computing_structure_solution 'SHELXTL (Bruker, 2000)'
_diffrn_ambient_temperature 291(2)
_diffrn_measured_fraction_theta_full 0.999
_diffrn_measured_fraction_theta_max 0.999
_diffrn_measurement_device_type 'Bruker Smart Apex CCD'
_diffrn_measurement_method 'phi and omega scans'
_diffrn_radiation_monochromator graphite
_diffrn_radiation_source 'fine-focus sealed tube'
_diffrn_radiation_type MoK\a
_diffrn_radiation_wavelength 0.71073
_diffrn_reflns_av_R_equivalents 0.0793
_diffrn_reflns_av_sigmaI/netI 0.0570
_diffrn_reflns_limit_h_max 9
_diffrn_reflns_limit_h_min -9
_diffrn_reflns_limit_k_max 34
_diffrn_reflns_limit_k_min -34
_diffrn_reflns_limit_l_max 19
_diffrn_reflns_limit_l_min -11
_diffrn_reflns_number 20094
_diffrn_reflns_theta_full 26.00
_diffrn_reflns_theta_max 26.00
_diffrn_reflns_theta_min 1.45
_exptl_absorpt_coefficient_mu 0.653
_exptl_absorpt_correction_T_max 0.8697
_exptl_absorpt_correction_T_min 0.8383
_exptl_absorpt_correction_type multi-scan
_exptl_absorpt_process_details 'SADABS; Bruker, 2000'
_exptl_crystal_colour red
_exptl_crystal_density_diffrn 1.378
_exptl_crystal_description block
_exptl_crystal_F_000 1320
_exptl_crystal_size_max 0.28
_exptl_crystal_size_mid 0.24
_exptl_crystal_size_min 0.22
_refine_diff_density_max 0.280
_refine_diff_density_min -0.473
_refine_diff_density_rms 0.069
_refine_ls_extinction_method none
_refine_ls_goodness_of_fit_ref 1.119
_refine_ls_hydrogen_treatment mixed
_refine_ls_matrix_type full
_refine_ls_number_parameters 424
_refine_ls_number_reflns 6042
_refine_ls_number_restraints 0
_refine_ls_restrained_S_all 1.119
_refine_ls_R_factor_all 0.0793
_refine_ls_R_factor_gt 0.0626
_refine_ls_shift/su_max 0.000
_refine_ls_shift/su_mean 0.000
_refine_ls_structure_factor_coef Fsqd
_refine_ls_weighting_details 'calc w=1/[\s^2^(Fo^2^)+(0.0796P)^2^+0.0000P] where P=(Fo^2^+2Fc^2^)/3'
_refine_ls_weighting_scheme calc
_refine_ls_wR_factor_gt 0.1460
_refine_ls_wR_factor_ref 0.1516
_reflns_number_gt 4602
_reflns_number_total 6042
_reflns_threshold_expression >2sigma(I)
_cod_data_source_file ja4047075_si_001_15.cif
_cod_data_source_block 9b
_cod_original_sg_symbol_H-M 'P 21/c'
_cod_database_code 4120215

loop_
_symmetry_equiv_pos_as_xyz
'x, y, z'
'-x, y+1/2, -z+1/2'
'-x, -y, -z'
'x, -y-1/2, z-1/2'

loop_
_atom_site_label
_atom_site_type_symbol
_atom_site_fract_x
_atom_site_fract_y
_atom_site_fract_z
_atom_site_U_iso_or_equiv
_atom_site_adp_type
_atom_site_occupancy
_atom_site_symmetry_multiplicity
_atom_site_calc_flag
_atom_site_refinement_flags
B3 B 0.6482(6) 0.83277(14) 0.2147(3) 0.0398(8) Uani 1 1 d .
H3C H 0.653(5) 0.8159(14) 0.278(3) 0.048 Uiso 1 1 d .
B4 B 0.8236(7) 0.84576(16) 0.1572(3) 0.0521(10) Uani 1 1 d .
H4C H 0.957(6) 0.8327(16) 0.179(3) 0.062 Uiso 1 1 d .
B5 B 0.7354(6) 0.82776(14) 0.0425(3) 0.0445(9) Uani 1 1 d .
H5C H 0.819(5) 0.8114(14) -0.009(3) 0.053 Uiso 1 1 d .
B6 B 0.5013(6) 0.80512(14) 0.0306(2) 0.0386(8) Uani 1 1 d .
B7 B 0.3609(7) 0.85368(17) 0.0529(3) 0.0506(10) Uani 1 1 d .
H7C H 0.221(6) 0.8544(16) 0.024(3) 0.061 Uiso 1 1 d .
B8 B 0.4498(7) 0.86845(14) 0.1682(3) 0.0468(10) Uani 1 1 d .
H8C H 0.328(6) 0.8820(14) 0.209(3) 0.056 Uiso 1 1 d .
B9 B 0.6798(7) 0.89169(15) 0.1794(3) 0.0520(10) Uani 1 1 d .
H9C H 0.707(6) 0.9172(15) 0.235(3) 0.062 Uiso 1 1 d .
B10 B 0.7325(7) 0.88903(16) 0.0738(4) 0.0573(12) Uani 1 1 d .
H10C H 0.853(6) 0.9126(16) 0.060(3) 0.069 Uiso 1 1 d .
B11 B 0.5384(7) 0.86281(16) -0.0037(3) 0.0575(11) Uani 1 1 d .
H11C H 0.517(6) 0.8710(17) -0.081(3) 0.069 Uiso 1 1 d .
B12 B 0.5078(9) 0.90377(16) 0.0788(3) 0.0582(12) Uani 1 1 d .
H12C H 0.432(7) 0.9295(18) 0.061(3) 0.070 Uiso 1 1 d .
C1 C 0.6787(5) 0.79774(11) 0.1282(2) 0.0383(7) Uani 1 1 d .
C2 C 0.4565(5) 0.81083(11) 0.1329(2) 0.0347(6) Uani 1 1 d .
C3 C 0.3407(5) 0.72582(12) 0.0610(2) 0.0369(7) Uani 1 1 d .
H3 H 0.4425 0.7032 0.0838 0.044 Uiso 1 1 calc R
C4 C 0.1643(5) 0.69826(13) 0.0117(2) 0.0404(7) Uani 1 1 d .
H4 H 0.0538 0.7099 0.0305 0.049 Uiso 1 1 calc R
C5 C 0.1510(5) 0.71254(15) -0.0889(2) 0.0506(9) Uani 1 1 d .
H5 H 0.0333 0.7043 -0.1314 0.061 Uiso 1 1 calc R
C9 C 0.1928(6) 0.76605(15) -0.0765(3) 0.0578(10) Uani 1 1 d .
H9A H 0.1088 0.7823 -0.0464 0.069 Uiso 1 1 calc R
H9B H 0.1947 0.7822 -0.1319 0.069 Uiso 1 1 calc R
C8 C 0.3940(5) 0.75823(12) -0.0149(2) 0.0408(7) Uani 1 1 d .
C7 C 0.4690(6) 0.72399(15) -0.0704(2) 0.0503(9) Uani 1 1 d .
H7 H 0.5932 0.7221 -0.0743 0.060 Uiso 1 1 calc R
C6 C 0.3292(6) 0.69608(16) -0.1140(2) 0.0593(11) Uani 1 1 d .
H6 H 0.3391 0.6712 -0.1525 0.071 Uiso 1 1 calc R
C10 C 0.7414(5) 0.71920(11) 0.2421(2) 0.0373(7) Uani 1 1 d .
H10 H 0.6600 0.7368 0.2674 0.045 Uiso 1 1 calc R
C11 C 0.8121(5) 0.67825(12) 0.2821(2) 0.0424(7) Uani 1 1 d .
H11 H 0.7727 0.6672 0.3315 0.051 Uiso 1 1 calc R
C12 C 0.1817(5) 0.64401(14) 0.0238(2) 0.0472(8) Uani 1 1 d .
C13 C 0.0127(5) 0.61417(13) -0.0126(2) 0.0451(8) Uani 1 1 d .
C14 C 0.0443(7) 0.56920(16) -0.0440(3) 0.0651(11) Uani 1 1 d .
H14 H 0.1661 0.5591 -0.0413 0.078 Uiso 1 1 calc R
C15 C -0.1062(6) 0.53938(16) -0.0794(3) 0.0583(11) Uani 1 1 d .
H15 H -0.0851 0.5093 -0.1004 0.070 Uiso 1 1 calc R
C16 C -0.2883(6) 0.55453(16) -0.0834(3) 0.0602(11) Uani 1 1 d .
H16 H -0.3890 0.5346 -0.1071 0.072 Uiso 1 1 calc R
C17 C -0.3199(6) 0.59949(15) -0.0521(3) 0.0570(10) Uani 1 1 d .
H17 H -0.4417 0.6096 -0.0548 0.068 Uiso 1 1 calc R
C18 C -0.1694(6) 0.62932(16) -0.0167(3) 0.0580(10) Uani 1 1 d .
H18 H -0.1905 0.6594 0.0043 0.070 Uiso 1 1 calc R
C19 C 0.9512(5) 0.65099(12) 0.2480(2) 0.0403(7) Uani 1 1 d .
C20 C 1.0374(5) 0.60835(12) 0.2955(2) 0.0420(7) Uani 1 1 d .
C21 C 1.0143(6) 0.59101(13) 0.3793(3) 0.0527(9) Uani 1 1 d .
H21 H 0.9498 0.6074 0.4195 0.063 Uiso 1 1 calc R
C22 C 1.1054(6) 0.54548(14) 0.3942(3) 0.0596(11) Uani 1 1 d .
H22 H 1.1123 0.5248 0.4461 0.072 Uiso 1 1 calc R
C23 C 1.1804(5) 0.53549(12) 0.3201(3) 0.0467(8) Uani 1 1 d .
H23 H 1.2466 0.5062 0.3116 0.056 Uiso 1 1 calc R
C24 C 1.1384(5) 0.57399(12) 0.2580(3) 0.0508(9) Uani 1 1 d .
H24 H 1.1729 0.5763 0.2006 0.061 Uiso 1 1 calc R
C25 C 0.7370(6) 0.52113(14) 0.1623(3) 0.0536(9) Uani 1 1 d .
H25 H 0.7695 0.5232 0.1044 0.064 Uiso 1 1 calc R
C26 C 0.6383(6) 0.55473(15) 0.1968(3) 0.0607(11) Uani 1 1 d .
H26 H 0.5876 0.5846 0.1679 0.073 Uiso 1 1 calc R
C27 C 0.6258(5) 0.53864(15) 0.2850(3) 0.0628(12) Uani 1 1 d .
H27 H 0.5624 0.5548 0.3258 0.075 Uiso 1 1 calc R
C28 C 0.7139(6) 0.49439(14) 0.2972(3) 0.0551(10) Uani 1 1 d .
H28 H 0.7270 0.4738 0.3497 0.066 Uiso 1 1 calc R
C29 C 0.7821(6) 0.48461(14) 0.2210(3) 0.0517(9) Uani 1 1 d .
H29 H 0.8523 0.4560 0.2121 0.062 Uiso 1 1 calc R
Fe1 Fe 0.89679(7) 0.545732(17) 0.27977(4) 0.04398(16) Uani 1 1 d .
O1 O 0.3289(4) 0.62578(11) 0.0611(2) 0.0672(8) Uani 1 1 d .
O2 O 0.9955(4) 0.66541(9) 0.18025(17) 0.0494(6) Uani 1 1 d .
S1 S 0.79485(11) 0.74038(3) 0.14623(5) 0.03645(19) Uani 1 1 d .
S2 S 0.30696(11) 0.76423(3) 0.15347(5) 0.0383(2) Uani 1 1 d .

loop_
_atom_site_aniso_label
_atom_site_aniso_U_11
_atom_site_aniso_U_22
_atom_site_aniso_U_33
_atom_site_aniso_U_23
_atom_site_aniso_U_13
_atom_site_aniso_U_12
B3 0.046(2) 0.0415(19) 0.0339(18) -0.0007(15) 0.0129(16) 0.0053(16)
B4 0.054(2) 0.047(2) 0.058(3) 0.005(2) 0.020(2) -0.0041(19)
B5 0.053(2) 0.0388(19) 0.049(2) 0.0045(16) 0.0277(18) 0.0072(17)
B6 0.050(2) 0.0406(19) 0.0283(17) 0.0122(14) 0.0154(15) 0.0116(16)
B7 0.059(3) 0.051(2) 0.043(2) 0.0099(18) 0.0147(19) 0.023(2)
B8 0.069(3) 0.0358(19) 0.043(2) 0.0062(16) 0.028(2) 0.0113(18)
B9 0.071(3) 0.038(2) 0.053(2) -0.0075(18) 0.025(2) -0.005(2)
B10 0.073(3) 0.041(2) 0.069(3) 0.014(2) 0.038(3) -0.007(2)
B11 0.074(3) 0.044(2) 0.061(3) 0.011(2) 0.029(2) 0.012(2)
B12 0.090(4) 0.038(2) 0.053(3) 0.0091(19) 0.031(3) 0.011(2)
C1 0.0428(18) 0.0345(15) 0.0443(18) -0.0012(13) 0.0238(15) 0.0107(13)
C2 0.0442(17) 0.0355(15) 0.0293(14) 0.0018(12) 0.0187(13) 0.0126(13)
C3 0.0409(17) 0.0383(16) 0.0304(15) -0.0083(12) 0.0061(13) 0.0068(13)
C4 0.0353(16) 0.0501(18) 0.0364(17) -0.0047(14) 0.0094(13) 0.0090(14)
C5 0.047(2) 0.067(2) 0.0346(18) -0.0040(17) 0.0037(15) 0.0022(17)
C9 0.058(2) 0.065(3) 0.041(2) 0.0109(18) -0.0086(17) 0.0153(19)
C8 0.0467(18) 0.0491(18) 0.0260(14) 0.0039(14) 0.0070(13) 0.0078(15)
C7 0.057(2) 0.074(3) 0.0244(16) -0.0022(16) 0.0176(15) 0.0104(19)
C6 0.076(3) 0.072(3) 0.0289(17) -0.0030(17) 0.0107(18) 0.018(2)
C10 0.0404(16) 0.0372(16) 0.0383(17) -0.0009(13) 0.0169(14) -0.0052(13)
C11 0.0516(19) 0.0437(18) 0.0343(16) 0.0036(14) 0.0152(14) 0.0010(15)
C12 0.0436(18) 0.059(2) 0.0387(17) -0.0131(16) 0.0087(14) 0.0066(16)
C13 0.0463(18) 0.050(2) 0.0378(18) -0.0132(15) 0.0075(15) 0.0012(15)
C14 0.063(3) 0.057(2) 0.076(3) -0.016(2) 0.018(2) 0.008(2)
C15 0.061(2) 0.063(2) 0.055(2) -0.0341(19) 0.0226(19) -0.0094(19)
C16 0.058(2) 0.059(2) 0.059(2) -0.016(2) 0.0053(19) -0.0188(19)
C17 0.053(2) 0.062(2) 0.050(2) 0.0037(19) 0.0005(18) -0.0044(18)
C18 0.055(2) 0.054(2) 0.063(3) -0.0048(19) 0.0093(19) 0.0062(18)
C19 0.0392(17) 0.0394(17) 0.0355(16) 0.0023(13) -0.0044(13) 0.0000(13)
C20 0.0363(16) 0.0389(17) 0.0490(19) -0.0026(15) 0.0063(14) -0.0066(13)
C21 0.064(2) 0.0418(18) 0.043(2) 0.0017(15) -0.0048(18) -0.0085(17)
C22 0.065(3) 0.050(2) 0.058(2) 0.0069(18) 0.002(2) -0.0112(18)
C23 0.0423(18) 0.0378(17) 0.053(2) 0.0100(16) -0.0029(15) 0.0007(14)
C24 0.0471(19) 0.0281(15) 0.079(3) 0.0112(16) 0.0186(18) 0.0011(14)
C25 0.062(2) 0.050(2) 0.044(2) -0.0074(17) 0.0042(17) -0.0028(18)
C26 0.058(2) 0.048(2) 0.067(3) -0.0222(19) -0.004(2) -0.0045(17)
C27 0.0386(19) 0.065(3) 0.088(3) -0.032(2) 0.021(2) -0.0222(18)
C28 0.057(2) 0.051(2) 0.064(2) -0.0204(19) 0.0274(19) -0.0209(18)
C29 0.061(2) 0.0433(19) 0.053(2) -0.0130(16) 0.0172(18) -0.0159(17)
Fe1 0.0394(3) 0.0386(3) 0.0554(3) -0.0039(2) 0.0141(2) -0.0091(2)
O1 0.0502(16) 0.0546(16) 0.090(2) -0.0019(15) 0.0029(15) 0.0131(13)
O2 0.0592(16) 0.0498(14) 0.0441(14) 0.0044(11) 0.0216(12) 0.0057(11)
S1 0.0384(4) 0.0391(4) 0.0347(4) 0.0014(3) 0.0143(3) 0.0080(3)
S2 0.0390(4) 0.0452(4) 0.0344(4) -0.0059(3) 0.0163(3) -0.0016(3)

loop_
_atom_type_symbol
_atom_type_description
_atom_type_scat_dispersion_real
_atom_type_scat_dispersion_imag
_atom_type_scat_source
C C 0.0033 0.0016 'International Tables Vol C Tables 4.2.6.8 and 6.1.1.4'
H H 0.0000 0.0000 'International Tables Vol C Tables 4.2.6.8 and 6.1.1.4'
B B 0.0013 0.0007 'International Tables Vol C Tables 4.2.6.8 and 6.1.1.4'
Fe Fe 0.3463 0.8444 'International Tables Vol C Tables 4.2.6.8 and 6.1.1.4'
O O 0.0106 0.0060 'International Tables Vol C Tables 4.2.6.8 and 6.1.1.4'
S S 0.1246 0.1234 'International Tables Vol C Tables 4.2.6.8 and 6.1.1.4'

loop_
_geom_angle_atom_site_label_1
_geom_angle_atom_site_label_2
_geom_angle_atom_site_label_3
_geom_angle
C1 B3 C2 58.14(19)
C1 B3 B4 58.8(2)
C2 B3 B4 105.4(3)
C1 B3 B9 104.1(3)
C2 B3 B9 104.2(3)
B4 B3 B9 59.3(2)
C1 B3 B8 104.8(3)
C2 B3 B8 57.8(2)
B4 B3 B8 107.9(3)
B9 B3 B8 60.3(3)
C1 B3 H3C 118(2)
C2 B3 H3C 110(2)
B4 B3 H3C 133(2)
B9 B3 H3C 135(2)
B8 B3 H3C 117(2)
C1 B4 B9 105.3(3)
C1 B4 B3 59.1(2)
B9 B4 B3 60.5(3)
C1 B4 B10 104.1(3)
B9 B4 B10 60.0(3)
B3 B4 B10 108.1(3)
C1 B4 B5 57.8(2)
B9 B4 B5 107.8(3)
B3 B4 B5 107.5(3)
B10 B4 B5 59.8(3)
C1 B4 H4C 107(3)
B9 B4 H4C 140(3)
B3 B4 H4C 121(3)
B10 B4 H4C 130(3)
B5 B4 H4C 108(3)
C1 B5 B11 105.2(3)
C1 B5 B10 104.2(3)
B11 B5 B10 60.6(3)
C1 B5 B6 60.0(2)
B11 B5 B6 58.7(2)
B10 B5 B6 107.1(3)
C1 B5 B4 58.2(2)
B11 B5 B4 108.1(3)
B10 B5 B4 59.4(3)
B6 B5 B4 108.0(3)
C1 B5 H5C 125.6(19)
B11 B5 H5C 116.4(19)
B10 B5 H5C 125.8(19)
B6 B5 H5C 115.0(19)
B4 B5 H5C 129.3(19)
C8 B6 C2 107.5(3)
C8 B6 B11 136.2(3)
C2 B6 B11 105.9(3)
C8 B6 C1 117.8(3)
C2 B6 C1 58.70(18)
B11 B6 C1 103.5(3)
C8 B6 B7 117.5(3)
C2 B6 B7 60.1(2)
B11 B6 B7 59.4(2)
C1 B6 B7 105.6(3)
C8 B6 B5 133.6(3)
C2 B6 B5 105.3(3)
B11 B6 B5 59.3(3)
C1 B6 B5 57.1(2)
B7 B6 B5 107.0(3)
C2 B7 B11 103.4(3)
C2 B7 B12 105.5(3)
B11 B7 B12 60.5(3)
C2 B7 B6 57.26(19)
B11 B7 B6 59.0(2)
B12 B7 B6 107.5(3)
C2 B7 B8 57.8(2)
B11 B7 B8 108.9(4)
B12 B7 B8 62.0(3)
B6 B7 B8 106.1(3)
C2 B7 H7C 121(3)
B11 B7 H7C 125(3)
B12 B7 H7C 126(3)
B6 B7 H7C 120(3)
B8 B7 H7C 121(2)
C2 B8 B3 60.8(2)
C2 B8 B9 106.2(3)
B3 B8 B9 59.8(3)
C2 B8 B7 59.7(2)
B3 B8 B7 110.0(3)
B9 B8 B7 107.1(3)
C2 B8 B12 104.0(3)
B3 B8 B12 107.1(3)
B9 B8 B12 59.3(3)
B7 B8 B12 58.1(3)
C2 B8 H8C 121.2(19)
B3 B8 H8C 125.4(19)
B9 B8 H8C 127.5(19)
B7 B8 H8C 115.2(19)
B12 B8 H8C 121.9(19)
B4 B9 B10 60.8(3)
B4 B9 B3 60.2(2)
B10 B9 B3 108.5(3)
B4 B9 B8 108.3(3)
B10 B9 B8 107.8(3)
B3 B9 B8 59.9(2)
B4 B9 B12 107.7(3)
B10 B9 B12 58.0(3)
B3 B9 B12 109.1(3)
B8 B9 B12 61.7(3)
B4 B9 H9C 129(2)
B10 B9 H9C 136(2)
B3 B9 H9C 112(2)
B8 B9 H9C 108(2)
B12 B9 H9C 121(2)
B12 B10 B9 61.6(3)
B12 B10 B4 109.3(3)
B9 B10 B4 59.2(3)
B12 B10 B5 108.4(3)
B9 B10 B5 108.1(3)
B4 B10 B5 60.9(3)
B12 B10 B11 60.5(3)
B9 B10 B11 108.7(3)
B4 B10 B11 107.9(3)
B5 B10 B11 58.8(3)
B12 B10 H10C 131(2)
B9 B10 H10C 120(2)
B4 B10 H10C 111(2)
B5 B10 H10C 116(2)
B11 B10 H10C 129(2)
B6 B11 B7 61.6(2)
B6 B11 B5 62.0(2)
B7 B11 B5 110.7(3)
B6 B11 B12 109.1(3)
B7 B11 B12 59.9(3)
B5 B11 B12 107.7(4)
B6 B11 B10 109.6(3)
B7 B11 B10 107.2(4)
B5 B11 B10 60.6(3)
B12 B11 B10 57.9(3)
B6 B11 H11C 119(2)
B7 B11 H11C 126(2)
B5 B11 H11C 115(2)
B12 B11 H11C 126(2)
B10 B11 H11C 119(2)
B10 B12 B7 109.9(3)
B10 B12 B11 61.6(3)
B7 B12 B11 59.6(3)
B10 B12 B9 60.4(3)
B7 B12 B9 108.3(3)
B11 B12 B9 108.6(3)
B10 B12 B8 107.5(3)
B7 B12 B8 59.9(3)
B11 B12 B8 106.5(3)
B9 B12 B8 59.0(3)
B10 B12 H12C 135(3)
B7 B12 H12C 105(3)
B11 B12 H12C 118(3)
B9 B12 H12C 131(3)
B8 B12 H12C 114(3)
C2 C1 B5 110.1(3)
C2 C1 B4 111.4(3)
B5 C1 B4 64.0(3)
C2 C1 B3 62.4(2)
B5 C1 B3 115.0(3)
B4 C1 B3 62.1(2)
C2 C1 B6 58.91(19)
B5 C1 B6 62.8(2)
B4 C1 B6 114.9(3)
B3 C1 B6 113.2(2)
C2 C1 S1 127.6(2)
B5 C1 S1 111.4(2)
B4 C1 S1 114.7(2)
B3 C1 S1 122.2(2)
B6 C1 S1 117.6(2)
C1 C2 B6 62.4(2)
C1 C2 B8 108.7(3)
B6 C2 B8 114.4(3)
C1 C2 B7 110.4(3)
B6 C2 B7 62.7(2)
B8 C2 B7 62.5(2)
C1 C2 B3 59.5(2)
B6 C2 B3 113.7(3)
B8 C2 B3 61.4(2)
B7 C2 B3 112.6(3)
C1 C2 S2 119.3(2)
B6 C2 S2 111.1(2)
B8 C2 S2 124.8(2)
B7 C2 S2 118.0(3)
B3 C2 S2 123.3(2)
C4 C3 C8 104.2(3)
C4 C3 S2 114.9(2)
C8 C3 S2 109.5(2)
C4 C3 H3 109.3
C8 C3 H3 109.3
S2 C3 H3 109.3
C12 C4 C3 113.6(3)
C12 C4 C5 110.7(3)
C3 C4 C5 101.9(3)
C12 C4 H4 110.1
C3 C4 H4 110.1
C5 C4 H4 110.1
C6 C5 C9 99.8(3)
C6 C5 C4 108.5(3)
C9 C5 C4 99.2(3)
C6 C5 H5 115.7
C9 C5 H5 115.7
C4 C5 H5 115.7
C5 C9 C8 94.0(3)
C5 C9 H9A 112.9
C8 C9 H9A 112.9
C5 C9 H9B 112.9
C8 C9 H9B 112.9
H9A C9 H9B 110.3
C7 C8 C9 99.6(3)
C7 C8 C3 104.1(3)
C9 C8 C3 99.4(3)
C7 C8 B6 125.0(3)
C9 C8 B6 116.3(3)
C3 C8 B6 108.9(3)
C6 C7 C8 109.0(4)
C6 C7 H7 125.5
C8 C7 H7 125.5
C7 C6 C5 107.3(3)
C7 C6 H6 126.3
C5 C6 H6 126.3
C11 C10 S1 123.0(3)
C11 C10 H10 118.5
S1 C10 H10 118.5
C10 C11 C19 120.3(3)
C10 C11 H11 119.9
C19 C11 H11 119.9
O1 C12 C13 120.7(4)
O1 C12 C4 121.1(3)
C13 C12 C4 118.2(3)
C14 C13 C18 120.0(4)
C14 C13 C12 116.6(3)
C18 C13 C12 123.4(3)
C13 C14 C15 120.0(4)
C13 C14 H14 120.0
C15 C14 H14 120.0
C16 C15 C14 120.0(4)
C16 C15 H15 120.0
C14 C15 H15 120.0
C17 C16 C15 120.0(4)
C17 C16 H16 120.0
C15 C16 H16 120.0
C16 C17 C18 120.0(4)
C16 C17 H17 120.0
C18 C17 H17 120.0
C17 C18 C13 120.0(4)
C17 C18 H18 120.0
C13 C18 H18 120.0
O2 C19 C20 121.4(3)
O2 C19 C11 118.6(3)
C20 C19 C11 120.0(3)
C24 C20 C21 108.9(3)
C24 C20 C19 123.7(3)
C21 C20 C19 126.9(3)
C24 C20 Fe1 70.3(2)
C21 C20 Fe1 69.3(2)
C19 C20 Fe1 120.1(2)
C20 C21 C22 107.3(4)
C20 C21 Fe1 69.4(2)
C22 C21 Fe1 70.2(2)
C20 C21 H21 126.3
C22 C21 H21 126.3
Fe1 C21 H21 126.3
C23 C22 C21 107.7(4)
C23 C22 Fe1 69.9(2)
C21 C22 Fe1 68.5(2)
C23 C22 H22 126.2
C21 C22 H22 126.2
Fe1 C22 H22 126.2
C22 C23 C24 109.3(3)
C22 C23 Fe1 69.7(2)
C24 C23 Fe1 69.4(2)
C22 C23 H23 125.3
C24 C23 H23 125.3
Fe1 C23 H23 125.3
C20 C24 C23 106.8(4)
C20 C24 Fe1 68.8(2)
C23 C24 Fe1 69.7(2)
C20 C24 H24 126.6
C23 C24 H24 126.6
Fe1 C24 H24 126.6
C29 C25 C26 109.1(4)
C29 C25 Fe1 70.3(2)
C26 C25 Fe1 70.5(2)
C29 C25 H25 125.4
C26 C25 H25 125.4
Fe1 C25 H25 125.4
C25 C26 C27 107.8(4)
C25 C26 Fe1 70.1(2)
C27 C26 Fe1 68.4(2)
C25 C26 H26 126.1
C27 C26 H26 126.1
Fe1 C26 H26 126.1
C28 C27 C26 105.8(4)
C28 C27 Fe1 70.3(2)
C26 C27 Fe1 69.6(2)
C28 C27 H27 127.1
C26 C27 H27 127.1
Fe1 C27 H27 127.1
C27 C28 C29 107.8(4)
C27 C28 Fe1 69.5(2)
C29 C28 Fe1 69.5(2)
C27 C28 H28 126.1
C29 C28 H28 126.1
Fe1 C28 H28 126.1
C25 C29 C28 109.4(4)
C25 C29 Fe1 70.7(2)
C28 C29 Fe1 69.8(2)
C25 C29 H29 125.3
C28 C29 H29 125.3
Fe1 C29 H29 125.3
C27 Fe1 C21 106.16(18)
C27 Fe1 C20 124.08(16)
C21 Fe1 C20 41.37(15)
C27 Fe1 C29 68.04(16)
C21 Fe1 C29 158.19(16)
C20 Fe1 C29 159.10(16)
C27 Fe1 C28 40.17(18)
C21 Fe1 C28 121.41(17)
C20 Fe1 C28 159.21(15)
C29 Fe1 C28 40.71(15)
C27 Fe1 C25 68.70(18)
C21 Fe1 C25 160.55(16)
C20 Fe1 C25 124.91(16)
C29 Fe1 C25 39.01(16)
C28 Fe1 C25 67.52(17)
C27 Fe1 C26 42.1(2)
C21 Fe1 C26 124.42(16)
C20 Fe1 C26 109.93(16)
C29 Fe1 C26 66.27(17)
C28 Fe1 C26 67.93(19)
C25 Fe1 C26 39.39(16)
C27 Fe1 C24 161.26(17)
C21 Fe1 C24 69.55(18)
C20 Fe1 C24 40.91(15)
C29 Fe1 C24 122.63(16)
C28 Fe1 C24 157.66(16)
C25 Fe1 C24 108.96(19)
C26 Fe1 C24 124.37(19)
C27 Fe1 C22 120.5(2)
C21 Fe1 C22 41.32(16)
C20 Fe1 C22 69.07(15)
C29 Fe1 C22 122.01(17)
C28 Fe1 C22 105.44(18)
C25 Fe1 C22 157.65(17)
C26 Fe1 C22 159.7(2)
C24 Fe1 C22 69.02(18)
C27 Fe1 C23 156.13(19)
C21 Fe1 C23 68.74(17)
C20 Fe1 C23 68.40(14)
C29 Fe1 C23 107.57(16)
C28 Fe1 C23 121.16(16)
C25 Fe1 C23 123.62(17)
C26 Fe1 C23 159.56(18)
C24 Fe1 C23 40.88(14)
C22 Fe1 C23 40.33(17)
C10 S1 C1 104.05(15)
C2 S2 C3 95.06(15)

loop_
_geom_bond_atom_site_label_1
_geom_bond_atom_site_label_2
_geom_bond_distance
B3 C1 1.715(5)
B3 C2 1.763(5)
B3 B4 1.767(6)
B3 B9 1.772(6)
B3 B8 1.773(6)
B3 H3C 1.08(4)
B4 C1 1.709(6)
B4 B9 1.750(7)
B4 B10 1.780(7)
B4 B5 1.806(7)
B4 H4C 1.03(5)
B5 C1 1.700(5)
B5 B11 1.754(6)
B5 B10 1.786(6)
B5 B6 1.801(6)
B5 H5C 1.21(4)
B6 C8 1.606(5)
B6 C2 1.694(4)
B6 B11 1.744(6)
B6 C1 1.753(5)
B6 B7 1.790(5)
B7 C2 1.745(5)
B7 B11 1.753(7)
B7 B12 1.758(7)
B7 B8 1.792(6)
B7 H7C 1.02(4)
B8 C2 1.710(5)
B8 B9 1.780(7)
B8 B12 1.829(6)
B8 H8C 1.27(4)
B9 B10 1.764(6)
B9 B12 1.786(7)
B9 H9C 1.10(4)
B10 B12 1.721(8)
B10 B11 1.787(8)
B10 H10C 1.16(5)
B11 B12 1.769(7)
B11 H11C 1.19(5)
B12 H12C 0.91(5)
C1 C2 1.691(4)
C1 S1 1.811(3)
C2 S2 1.784(3)
C3 C4 1.545(5)
C3 C8 1.604(5)
C3 S2 1.850(3)
C3 H3 0.9800
C4 C12 1.535(5)
C4 C5 1.584(5)
C4 H4 0.9800
C5 C6 1.522(6)
C5 C9 1.534(6)
C5 H5 0.9800
C9 C8 1.571(5)
C9 H9A 0.9700
C9 H9B 0.9700
C8 C7 1.477(5)
C7 C6 1.338(6)
C7 H7 0.9300
C6 H6 0.9300
C10 C11 1.348(5)
C10 S1 1.724(3)
C10 H10 0.9300
C11 C19 1.470(5)
C11 H11 0.9300
C12 O1 1.210(4)
C12 C13 1.492(5)
C13 C14 1.390(5)
C13 C18 1.390(5)
C14 C15 1.390(6)
C14 H14 0.9300
C15 C16 1.390(6)
C15 H15 0.9300
C16 C17 1.390(6)
C16 H16 0.9300
C17 C18 1.390(6)
C17 H17 0.9300
C18 H18 0.9300
C19 O2 1.235(4)
C19 C20 1.466(5)
C20 C24 1.420(5)
C20 C21 1.428(5)
C20 Fe1 2.022(3)
C21 C22 1.435(6)
C21 Fe1 2.021(4)
C21 H21 0.9800
C22 C23 1.410(6)
C22 Fe1 2.044(4)
C22 H22 0.9800
C23 C24 1.428(5)
C23 Fe1 2.047(4)
C23 H23 0.9800
C24 Fe1 2.042(4)
C24 H24 0.9800
C25 C29 1.355(6)
C25 C26 1.371(6)
C25 Fe1 2.031(4)
C25 H25 0.9800
C26 C27 1.457(7)
C26 Fe1 2.037(4)
C26 H26 0.9800
C27 C28 1.391(6)
C27 Fe1 2.020(4)
C27 H27 0.9800
C28 C29 1.411(6)
C28 Fe1 2.030(4)
C28 H28 0.9800
C29 Fe1 2.026(4)
C29 H29 0.9800

loop_
_geom_torsion_atom_site_label_1
_geom_torsion_atom_site_label_2
_geom_torsion_atom_site_label_3
_geom_torsion_atom_site_label_4
_geom_torsion
C2 B3 B4 C1 -36.2(2)
B9 B3 B4 C1 -133.8(3)
B8 B3 B4 C1 -96.7(3)
C1 B3 B4 B9 133.8(3)
C2 B3 B4 B9 97.6(3)
B8 B3 B4 B9 37.1(3)
C1 B3 B4 B10 96.0(3)
C2 B3 B4 B10 59.8(4)
B9 B3 B4 B10 -37.8(3)
B8 B3 B4 B10 -0.8(4)
C1 B3 B4 B5 32.9(3)
C2 B3 B4 B5 -3.3(4)
B9 B3 B4 B5 -100.9(3)
B8 B3 B4 B5 -63.9(4)
B9 B4 B5 C1 -97.2(3)
B3 B4 B5 C1 -33.4(2)
B10 B4 B5 C1 -134.5(3)
C1 B4 B5 B11 97.1(3)
B9 B4 B5 B11 -0.2(4)
B3 B4 B5 B11 63.6(4)
B10 B4 B5 B11 -37.5(3)
C1 B4 B5 B10 134.5(3)
B9 B4 B5 B10 37.3(3)
B3 B4 B5 B10 101.1(3)
C1 B4 B5 B6 34.9(2)
B9 B4 B5 B6 -62.3(4)
B3 B4 B5 B6 1.5(4)
B10 B4 B5 B6 -99.6(3)
C1 B5 B6 C8 -98.7(4)
B11 B5 B6 C8 126.5(4)
B10 B5 B6 C8 164.5(3)
B4 B5 B6 C8 -132.9(4)
C1 B5 B6 C2 35.2(2)
B11 B5 B6 C2 -99.7(3)
B10 B5 B6 C2 -61.7(3)
B4 B5 B6 C2 0.9(3)
C1 B5 B6 B11 134.9(3)
B10 B5 B6 B11 38.1(3)
B4 B5 B6 B11 100.7(3)
B11 B5 B6 C1 -134.9(3)
B10 B5 B6 C1 -96.8(3)
B4 B5 B6 C1 -34.2(2)
C1 B5 B6 B7 97.9(3)
B11 B5 B6 B7 -37.0(3)
B10 B5 B6 B7 1.1(4)
B4 B5 B6 B7 63.7(3)
C8 B6 B7 C2 95.3(3)
B11 B6 B7 C2 -135.1(3)
C1 B6 B7 C2 -38.4(2)
B5 B6 B7 C2 -98.2(3)
C8 B6 B7 B11 -129.6(4)
C2 B6 B7 B11 135.1(3)
C1 B6 B7 B11 96.6(3)
B5 B6 B7 B11 36.9(3)
C8 B6 B7 B12 -167.2(3)
C2 B6 B7 B12 97.5(3)
B11 B6 B7 B12 -37.6(3)
C1 B6 B7 B12 59.1(3)
B5 B6 B7 B12 -0.7(4)
C8 B6 B7 B8 127.7(3)
C2 B6 B7 B8 32.4(3)
B11 B6 B7 B8 -102.7(4)
C1 B6 B7 B8 -6.0(4)
B5 B6 B7 B8 -65.8(4)
C1 B3 B8 C2 35.8(2)
B4 B3 B8 C2 97.3(3)
B9 B3 B8 C2 133.9(3)
C1 B3 B8 B9 -98.0(3)
C2 B3 B8 B9 -133.9(3)
B4 B3 B8 B9 -36.6(3)
C1 B3 B8 B7 0.6(4)
C2 B3 B8 B7 -35.2(3)
B4 B3 B8 B7 62.1(4)
B9 B3 B8 B7 98.7(3)
C1 B3 B8 B12 -60.9(4)
C2 B3 B8 B12 -96.7(3)
B4 B3 B8 B12 0.5(4)
B9 B3 B8 B12 37.1(3)
B11 B7 B8 C2 -94.2(3)
B12 B7 B8 C2 -133.8(3)
B6 B7 B8 C2 -32.2(3)
C2 B7 B8 B3 35.6(3)
B11 B7 B8 B3 -58.6(4)
B12 B7 B8 B3 -98.2(3)
B6 B7 B8 B3 3.5(4)
C2 B7 B8 B9 99.1(3)
B11 B7 B8 B9 4.8(4)
B12 B7 B8 B9 -34.8(3)
B6 B7 B8 B9 66.9(4)
C2 B7 B8 B12 133.8(3)
B11 B7 B8 B12 39.6(3)
B6 B7 B8 B12 101.7(3)
C1 B4 B9 B10 -97.7(3)
B3 B4 B9 B10 -137.6(3)
B5 B4 B9 B10 -37.2(3)
C1 B4 B9 B3 39.9(3)
B10 B4 B9 B3 137.6(3)
B5 B4 B9 B3 100.4(3)
C1 B4 B9 B8 3.0(4)
B3 B4 B9 B8 -37.0(3)
B10 B4 B9 B8 100.6(4)
B5 B4 B9 B8 63.4(4)
C1 B4 B9 B12 -62.3(4)
B3 B4 B9 B12 -102.3(3)
B10 B4 B9 B12 35.4(3)
B5 B4 B9 B12 -1.9(4)
C1 B3 B9 B4 -39.5(3)
C2 B3 B9 B4 -99.7(3)
B8 B3 B9 B4 -138.7(3)
C1 B3 B9 B10 -1.2(4)
C2 B3 B9 B10 -61.3(4)
B4 B3 B9 B10 38.4(3)
B8 B3 B9 B10 -100.3(4)
C1 B3 B9 B8 99.2(3)
C2 B3 B9 B8 39.0(2)
B4 B3 B9 B8 138.7(3)
C1 B3 B9 B12 60.4(4)
C2 B3 B9 B12 0.3(4)
B4 B3 B9 B12 100.0(4)
B8 B3 B9 B12 -38.7(3)
C2 B8 B9 B4 -3.8(4)
B3 B8 B9 B4 37.1(3)
B7 B8 B9 B4 -66.4(4)
B12 B8 B9 B4 -100.7(3)
C2 B8 B9 B10 60.6(4)
B3 B8 B9 B10 101.5(3)
B7 B8 B9 B10 -2.1(4)
B12 B8 B9 B10 -36.3(3)
C2 B8 B9 B3 -40.9(3)
B7 B8 B9 B3 -103.6(3)
B12 B8 B9 B3 -137.8(3)
C2 B8 B9 B12 96.9(3)
B3 B8 B9 B12 137.8(3)
B7 B8 B9 B12 34.3(3)
B4 B9 B10 B12 139.4(3)
B3 B9 B10 B12 101.4(4)
B8 B9 B10 B12 38.0(3)
B3 B9 B10 B4 -38.1(3)
B8 B9 B10 B4 -101.5(3)
B12 B9 B10 B4 -139.4(3)
B4 B9 B10 B5 37.8(3)
B3 B9 B10 B5 -0.3(5)
B8 B9 B10 B5 -63.7(4)
B12 B9 B10 B5 -101.7(4)
B4 B9 B10 B11 100.1(4)
B3 B9 B10 B11 62.0(4)
B8 B9 B10 B11 -1.4(4)
B12 B9 B10 B11 -39.4(3)
C1 B4 B10 B12 62.4(4)
B9 B4 B10 B12 -37.3(3)
B3 B4 B10 B12 0.8(5)
B5 B4 B10 B12 100.9(4)
C1 B4 B10 B9 99.7(3)
B3 B4 B10 B9 38.1(3)
B5 B4 B10 B9 138.2(3)
C1 B4 B10 B5 -38.4(3)
B9 B4 B10 B5 -138.2(3)
B3 B4 B10 B5 -100.1(3)
C1 B4 B10 B11 -1.8(4)
B9 B4 B10 B11 -101.6(4)
B3 B4 B10 B11 -63.5(4)
B5 B4 B10 B11 36.6(3)
C1 B5 B10 B12 -63.6(4)
B11 B5 B10 B12 36.1(3)
B6 B5 B10 B12 -1.1(4)
B4 B5 B10 B12 -102.3(4)
C1 B5 B10 B9 1.7(4)
B11 B5 B10 B9 101.4(4)
B6 B5 B10 B9 64.2(4)
B4 B5 B10 B9 -37.0(3)
C1 B5 B10 B4 38.7(3)
B11 B5 B10 B4 138.4(3)
B6 B5 B10 B4 101.2(3)
C1 B5 B10 B11 -99.7(3)
B6 B5 B10 B11 -37.2(3)
B4 B5 B10 B11 -138.4(3)
C8 B6 B11 B7 99.2(5)
C2 B6 B11 B7 -39.5(3)
C1 B6 B11 B7 -100.4(3)
B5 B6 B11 B7 -138.1(3)
C8 B6 B11 B5 -122.7(5)
C2 B6 B11 B5 98.6(3)
C1 B6 B11 B5 37.7(3)
B7 B6 B11 B5 138.1(3)
C8 B6 B11 B12 136.9(4)
C2 B6 B11 B12 -1.8(4)
C1 B6 B11 B12 -62.7(4)
B7 B6 B11 B12 37.7(3)
B5 B6 B11 B12 -100.4(4)
C8 B6 B11 B10 -161.4(4)
C2 B6 B11 B10 59.9(4)
C1 B6 B11 B10 -1.0(4)
B7 B6 B11 B10 99.4(4)
B5 B6 B11 B10 -38.7(3)
C2 B7 B11 B6 37.6(3)
B12 B7 B11 B6 138.1(3)
B8 B7 B11 B6 97.8(3)
C2 B7 B11 B5 -1.4(4)
B12 B7 B11 B5 99.0(4)
B6 B7 B11 B5 -39.1(3)
B8 B7 B11 B5 58.7(4)
C2 B7 B11 B12 -100.5(3)
B6 B7 B11 B12 -138.1(3)
B8 B7 B11 B12 -40.3(3)
C2 B7 B11 B10 -65.8(4)
B12 B7 B11 B10 34.7(3)
B6 B7 B11 B10 -103.4(3)
B8 B7 B11 B10 -5.6(4)
C1 B5 B11 B6 -39.5(3)
B10 B5 B11 B6 -137.5(3)
B4 B5 B11 B6 -100.5(3)
C1 B5 B11 B7 -0.6(4)
B10 B5 B11 B7 -98.6(4)
B6 B5 B11 B7 38.9(3)
B4 B5 B11 B7 -61.6(4)
C1 B5 B11 B12 63.2(4)
B10 B5 B11 B12 -34.8(3)
B6 B5 B11 B12 102.7(3)
B4 B5 B11 B12 2.2(4)
C1 B5 B11 B10 97.9(3)
B6 B5 B11 B10 137.5(3)
B4 B5 B11 B10 36.9(3)
B12 B10 B11 B6 -100.8(4)
B9 B10 B11 B6 -60.9(4)
B4 B10 B11 B6 1.8(4)
B5 B10 B11 B6 39.3(3)
B12 B10 B11 B7 -35.5(3)
B9 B10 B11 B7 4.3(4)
B4 B10 B11 B7 67.0(4)
B5 B10 B11 B7 104.6(3)
B12 B10 B11 B5 -140.1(3)
B9 B10 B11 B5 -100.2(3)
B4 B10 B11 B5 -37.5(3)
B9 B10 B11 B12 39.9(3)
B4 B10 B11 B12 102.6(4)
B5 B10 B11 B12 140.1(3)
B9 B10 B12 B7 -100.3(3)
B4 B10 B12 B7 -64.0(5)
B5 B10 B12 B7 0.7(5)
B11 B10 B12 B7 36.1(3)
B9 B10 B12 B11 -136.4(3)
B4 B10 B12 B11 -100.1(4)
B5 B10 B12 B11 -35.4(3)
B4 B10 B12 B9 36.3(3)
B5 B10 B12 B9 101.0(3)
B11 B10 B12 B9 136.4(3)
B9 B10 B12 B8 -36.7(3)
B4 B10 B12 B8 -0.4(5)
B5 B10 B12 B8 64.3(4)
B11 B10 B12 B8 99.6(3)
C2 B7 B12 B10 59.9(4)
B11 B7 B12 B10 -36.9(3)
B6 B7 B12 B10 0.0(4)
B8 B7 B12 B10 99.2(4)
C2 B7 B12 B11 96.8(3)
B6 B7 B12 B11 36.9(3)
B8 B7 B12 B11 136.1(3)
C2 B7 B12 B9 -4.4(4)
B11 B7 B12 B9 -101.2(4)
B6 B7 B12 B9 -64.3(4)
B8 B7 B12 B9 34.9(3)
C2 B7 B12 B8 -39.3(3)
B11 B7 B12 B8 -136.1(3)
B6 B7 B12 B8 -99.2(3)
B6 B11 B12 B10 101.6(4)
B7 B11 B12 B10 140.1(3)
B5 B11 B12 B10 35.9(3)
B6 B11 B12 B7 -38.4(3)
B5 B11 B12 B7 -104.1(3)
B10 B11 B12 B7 -140.1(3)
B6 B11 B12 B9 62.4(5)
B7 B11 B12 B9 100.8(3)
B5 B11 B12 B9 -3.3(5)
B10 B11 B12 B9 -39.2(3)
B6 B11 B12 B8 0.3(5)
B7 B11 B12 B8 38.7(3)
B5 B11 B12 B8 -65.5(4)
B10 B11 B12 B8 -101.4(4)
B4 B9 B12 B10 -36.6(3)
B3 B9 B12 B10 -100.4(3)
B8 B9 B12 B10 -138.3(3)
B4 B9 B12 B7 66.4(4)
B10 B9 B12 B7 103.0(4)
B3 B9 B12 B7 2.6(4)
B8 B9 B12 B7 -35.3(3)
B4 B9 B12 B11 3.2(4)
B10 B9 B12 B11 39.8(3)
B3 B9 B12 B11 -60.6(4)
B8 B9 B12 B11 -98.5(4)
B4 B9 B12 B8 101.7(3)
B10 B9 B12 B8 138.3(3)
B3 B9 B12 B8 37.9(3)
C2 B8 B12 B10 -63.4(4)
B3 B8 B12 B10 -0.1(4)
B9 B8 B12 B10 37.3(3)
B7 B8 B12 B10 -103.3(4)
C2 B8 B12 B7 39.9(3)
B3 B8 B12 B7 103.2(3)
B9 B8 B12 B7 140.6(3)
C2 B8 B12 B11 1.4(4)
B3 B8 B12 B11 64.7(4)
B9 B8 B12 B11 102.1(4)
B7 B8 B12 B11 -38.6(3)
C2 B8 B12 B9 -100.7(3)
B3 B8 B12 B9 -37.4(3)
B7 B8 B12 B9 -140.6(3)
B11 B5 C1 C2 2.5(4)
B10 B5 C1 C2 65.4(4)
B6 B5 C1 C2 -36.3(2)
B4 B5 C1 C2 104.7(3)
B11 B5 C1 B4 -102.2(3)
B10 B5 C1 B4 -39.3(3)
B6 B5 C1 B4 -141.0(3)
B11 B5 C1 B3 -65.5(4)
B10 B5 C1 B3 -2.6(4)
B6 B5 C1 B3 -104.4(3)
B4 B5 C1 B3 36.7(3)
B11 B5 C1 B6 38.9(3)
B10 B5 C1 B6 101.8(3)
B4 B5 C1 B6 141.0(3)
B11 B5 C1 S1 149.9(3)
B10 B5 C1 S1 -147.2(3)
B6 B5 C1 S1 111.0(3)
B4 B5 C1 S1 -108.0(3)
B9 B4 C1 C2 -1.0(4)
B3 B4 C1 C2 39.6(3)
B10 B4 C1 C2 -63.2(4)
B5 B4 C1 C2 -102.7(3)
B9 B4 C1 B5 101.6(3)
B3 B4 C1 B5 142.3(3)
B10 B4 C1 B5 39.4(3)
B9 B4 C1 B3 -40.6(3)
B10 B4 C1 B3 -102.8(3)
B5 B4 C1 B3 -142.3(3)
B9 B4 C1 B6 63.5(4)
B3 B4 C1 B6 104.2(3)
B10 B4 C1 B6 1.3(4)
B5 B4 C1 B6 -38.1(3)
B9 B4 C1 S1 -155.5(3)
B3 B4 C1 S1 -114.8(3)
B10 B4 C1 S1 142.3(3)
B5 B4 C1 S1 102.9(3)
B4 B3 C1 C2 -137.9(3)
B9 B3 C1 C2 -98.2(3)
B8 B3 C1 C2 -35.7(2)
C2 B3 C1 B5 100.6(3)
B4 B3 C1 B5 -37.4(3)
B9 B3 C1 B5 2.4(4)
B8 B3 C1 B5 64.9(4)
C2 B3 C1 B4 137.9(3)
B9 B3 C1 B4 39.8(3)
B8 B3 C1 B4 102.2(3)
C2 B3 C1 B6 30.9(2)
B4 B3 C1 B6 -107.0(3)
B9 B3 C1 B6 -67.2(4)
B8 B3 C1 B6 -4.8(4)
C2 B3 C1 S1 -119.0(3)
B4 B3 C1 S1 103.1(3)
B9 B3 C1 S1 142.9(3)
B8 B3 C1 S1 -154.7(2)
C8 B6 C1 C2 -94.5(3)
B11 B6 C1 C2 100.7(3)
B7 B6 C1 C2 39.1(3)
B5 B6 C1 C2 139.5(3)
C8 B6 C1 B5 126.0(3)
C2 B6 C1 B5 -139.5(3)
B11 B6 C1 B5 -38.8(3)
B7 B6 C1 B5 -100.4(3)
C8 B6 C1 B4 164.6(3)
C2 B6 C1 B4 -100.9(3)
B11 B6 C1 B4 -0.3(4)
B7 B6 C1 B4 -61.8(4)
B5 B6 C1 B4 38.5(3)
C8 B6 C1 B3 -126.6(3)
C2 B6 C1 B3 -32.1(3)
B11 B6 C1 B3 68.5(3)
B7 B6 C1 B3 7.0(4)
B5 B6 C1 B3 107.3(3)
C8 B6 C1 S1 24.8(4)
C2 B6 C1 S1 119.3(3)
B11 B6 C1 S1 -140.1(3)
B7 B6 C1 S1 158.3(2)
B5 B6 C1 S1 -101.3(3)
B5 C1 C2 B6 38.0(3)
B4 C1 C2 B6 107.0(3)
B3 C1 C2 B6 146.5(3)
S1 C1 C2 B6 -102.6(3)
B5 C1 C2 B8 -70.4(3)
B4 C1 C2 B8 -1.4(4)
B3 C1 C2 B8 38.1(3)
B6 C1 C2 B8 -108.4(3)
S1 C1 C2 B8 149.0(3)
B5 C1 C2 B7 -3.6(4)
B4 C1 C2 B7 65.4(4)
B3 C1 C2 B7 104.9(3)
B6 C1 C2 B7 -41.6(3)
S1 C1 C2 B7 -144.3(3)
B5 C1 C2 B3 -108.5(3)
B4 C1 C2 B3 -39.5(3)
B6 C1 C2 B3 -146.5(3)
S1 C1 C2 B3 110.8(3)
B5 C1 C2 S2 138.0(2)
B4 C1 C2 S2 -153.0(2)
B3 C1 C2 S2 -113.5(3)
B6 C1 C2 S2 100.0(3)
S1 C1 C2 S2 -2.7(4)
C8 B6 C2 C1 112.3(3)
B11 B6 C2 C1 -96.3(3)
B7 B6 C2 C1 -135.5(3)
B5 B6 C2 C1 -34.5(2)
C8 B6 C2 B8 -148.5(3)
B11 B6 C2 B8 2.9(4)
C1 B6 C2 B8 99.2(3)
B7 B6 C2 B8 -36.3(3)
B5 B6 C2 B8 64.7(3)
C8 B6 C2 B7 -112.2(3)
B11 B6 C2 B7 39.2(3)
C1 B6 C2 B7 135.5(3)
B5 B6 C2 B7 101.0(3)
C8 B6 C2 B3 143.6(3)
B11 B6 C2 B3 -65.0(3)
C1 B6 C2 B3 31.3(2)
B7 B6 C2 B3 -104.2(3)
B5 B6 C2 B3 -3.2(3)
C8 B6 C2 S2 -0.7(3)
B11 B6 C2 S2 150.7(3)
C1 B6 C2 S2 -113.0(2)
B7 B6 C2 S2 111.5(3)
B5 B6 C2 S2 -147.5(2)
B3 B8 C2 C1 -37.3(2)
B9 B8 C2 C1 3.1(3)
B7 B8 C2 C1 103.8(3)
B12 B8 C2 C1 64.7(4)
B3 B8 C2 B6 -104.7(3)
B9 B8 C2 B6 -64.3(4)
B7 B8 C2 B6 36.4(3)
B12 B8 C2 B6 -2.7(4)
B3 B8 C2 B7 -141.2(3)
B9 B8 C2 B7 -100.7(3)
B12 B8 C2 B7 -39.1(3)
B9 B8 C2 B3 40.5(3)
B7 B8 C2 B3 141.2(3)
B12 B8 C2 B3 102.0(3)
B3 B8 C2 S2 112.4(3)
B9 B8 C2 S2 152.9(3)
B7 B8 C2 S2 -106.4(3)
B12 B8 C2 S2 -145.5(3)
B11 B7 C2 C1 3.0(4)
B12 B7 C2 C1 -59.6(3)
B6 B7 C2 C1 41.5(3)
B8 B7 C2 C1 -101.0(3)
B11 B7 C2 B6 -38.5(3)
B12 B7 C2 B6 -101.1(3)
B8 B7 C2 B6 -142.5(3)
B11 B7 C2 B8 104.1(4)
B12 B7 C2 B8 41.4(3)
B6 B7 C2 B8 142.5(3)
B11 B7 C2 B3 67.5(4)
B12 B7 C2 B3 4.8(4)
B6 B7 C2 B3 105.9(3)
B8 B7 C2 B3 -36.6(3)
B11 B7 C2 S2 -139.1(3)
B12 B7 C2 S2 158.2(3)
B6 B7 C2 S2 -100.7(3)
B8 B7 C2 S2 116.8(3)
B4 B3 C2 C1 36.4(2)
B9 B3 C2 C1 98.0(3)
B8 B3 C2 C1 138.2(3)
C1 B3 C2 B6 -32.3(2)
B4 B3 C2 B6 4.2(3)
B9 B3 C2 B6 65.7(3)
B8 B3 C2 B6 105.9(3)
C1 B3 C2 B8 -138.2(3)
B4 B3 C2 B8 -101.7(3)
B9 B3 C2 B8 -40.2(3)
C1 B3 C2 B7 -101.2(3)
B4 B3 C2 B7 -64.7(3)
B9 B3 C2 B7 -3.2(3)
B8 B3 C2 B7 37.0(3)
C1 B3 C2 S2 107.1(3)
B4 B3 C2 S2 143.5(2)
B9 B3 C2 S2 -155.0(2)
B8 B3 C2 S2 -114.7(3)
C8 C3 C4 C12 126.2(3)
S2 C3 C4 C12 -113.9(3)
C8 C3 C4 C5 7.1(3)
S2 C3 C4 C5 127.0(3)
C12 C4 C5 C6 -60.7(4)
C3 C4 C5 C6 60.4(4)
C12 C4 C5 C9 -164.4(3)
C3 C4 C5 C9 -43.3(3)
C6 C5 C9 C8 -49.2(3)
C4 C5 C9 C8 61.5(3)
C5 C9 C8 C7 50.2(3)
C5 C9 C8 C3 -56.0(3)
C5 C9 C8 B6 -172.6(3)
C4 C3 C8 C7 -72.3(3)
S2 C3 C8 C7 164.4(2)
C4 C3 C8 C9 30.2(3)
S2 C3 C8 C9 -93.2(3)
C4 C3 C8 B6 152.3(3)
S2 C3 C8 B6 28.9(3)
C2 B6 C8 C7 -141.3(3)
B11 B6 C8 C7 80.4(5)
C1 B6 C8 C7 -78.0(4)
B7 B6 C8 C7 153.9(3)
B5 B6 C8 C7 -8.2(5)
C2 B6 C8 C9 93.6(3)
B11 B6 C8 C9 -44.7(6)
C1 B6 C8 C9 156.9(3)
B7 B6 C8 C9 28.8(4)
B5 B6 C8 C9 -133.3(4)
C2 B6 C8 C3 -17.6(3)
B11 B6 C8 C3 -155.9(4)
C1 B6 C8 C3 45.7(4)
B7 B6 C8 C3 -82.4(3)
B5 B6 C8 C3 115.5(4)
C9 C8 C7 C6 -33.7(4)
C3 C8 C7 C6 68.6(4)
B6 C8 C7 C6 -165.6(3)
C8 C7 C6 C5 1.2(4)
C9 C5 C6 C7 32.7(4)
C4 C5 C6 C7 -70.6(4)
S1 C10 C11 C19 4.3(5)
C3 C4 C12 O1 -7.2(5)
C5 C4 C12 O1 106.7(4)
C3 C4 C12 C13 173.5(3)
C5 C4 C12 C13 -72.6(4)
O1 C12 C13 C14 -32.2(6)
C4 C12 C13 C14 147.1(4)
O1 C12 C13 C18 148.2(4)
C4 C12 C13 C18 -32.5(5)
C18 C13 C14 C15 0.0(7)
C12 C13 C14 C15 -179.7(4)
C13 C14 C15 C16 0.0(7)
C14 C15 C16 C17 0.0(7)
C15 C16 C17 C18 0.0(7)
C16 C17 C18 C13 0.0(7)
C14 C13 C18 C17 0.0(6)
C12 C13 C18 C17 179.6(4)
C10 C11 C19 O2 -2.9(5)
C10 C11 C19 C20 175.6(3)
O2 C19 C20 C24 -16.5(5)
C11 C19 C20 C24 165.0(3)
O2 C19 C20 C21 172.6(3)
C11 C19 C20 C21 -5.9(5)
O2 C19 C20 Fe1 -101.8(4)
C11 C19 C20 Fe1 79.7(4)
C24 C20 C21 C22 0.9(4)
C19 C20 C21 C22 172.9(3)
Fe1 C20 C21 C22 60.3(3)
C24 C20 C21 Fe1 -59.3(3)
C19 C20 C21 Fe1 112.7(3)
C20 C21 C22 C23 -0.6(4)
Fe1 C21 C22 C23 59.2(3)
C20 C21 C22 Fe1 -59.7(2)
C21 C22 C23 C24 0.0(4)
Fe1 C22 C23 C24 58.2(3)
C21 C22 C23 Fe1 -58.2(3)
C21 C20 C24 C23 -1.0(4)
C19 C20 C24 C23 -173.3(3)
Fe1 C20 C24 C23 -59.6(2)
C21 C20 C24 Fe1 58.7(2)
C19 C20 C24 Fe1 -113.6(3)
C22 C23 C24 C20 0.6(4)
Fe1 C23 C24 C20 59.0(2)
C22 C23 C24 Fe1 -58.4(3)
C29 C25 C26 C27 1.8(5)
Fe1 C25 C26 C27 -58.1(3)
C29 C25 C26 Fe1 59.9(3)
C25 C26 C27 C28 -2.2(4)
Fe1 C26 C27 C28 -61.3(3)
C25 C26 C27 Fe1 59.2(3)
C26 C27 C28 C29 1.7(4)
Fe1 C27 C28 C29 -59.2(3)
C26 C27 C28 Fe1 60.9(3)
C26 C25 C29 C28 -0.8(5)
Fe1 C25 C29 C28 59.3(3)
C26 C25 C29 Fe1 -60.1(3)
C27 C28 C29 C25 -0.6(4)
Fe1 C28 C29 C25 -59.8(3)
C27 C28 C29 Fe1 59.2(3)
C28 C27 Fe1 C21 -119.9(3)
C26 C27 Fe1 C21 123.9(2)
C28 C27 Fe1 C20 -161.5(2)
C26 C27 Fe1 C20 82.2(3)
C28 C27 Fe1 C29 37.9(3)
C26 C27 Fe1 C29 -78.4(2)
C26 C27 Fe1 C28 -116.3(3)
C28 C27 Fe1 C25 80.0(3)
C26 C27 Fe1 C25 -36.3(2)
C28 C27 Fe1 C26 116.3(3)
C28 C27 Fe1 C24 166.3(5)
C26 C27 Fe1 C24 50.0(6)
C28 C27 Fe1 C22 -77.3(3)
C26 C27 Fe1 C22 166.4(2)
C28 C27 Fe1 C23 -46.0(5)
C26 C27 Fe1 C23 -162.3(3)
C20 C21 Fe1 C27 -123.6(3)
C22 C21 Fe1 C27 118.1(3)
C22 C21 Fe1 C20 -118.2(4)
C20 C21 Fe1 C29 165.3(4)
C22 C21 Fe1 C29 47.0(6)
C20 C21 Fe1 C28 -164.6(2)
C22 C21 Fe1 C28 77.2(3)
C20 C21 Fe1 C25 -52.0(6)
C22 C21 Fe1 C25 -170.3(5)
C20 C21 Fe1 C26 -81.2(3)
C22 C21 Fe1 C26 160.6(3)
C20 C21 Fe1 C24 37.1(2)
C22 C21 Fe1 C24 -81.1(3)
C20 C21 Fe1 C22 118.2(4)
C20 C21 Fe1 C23 81.0(2)
C22 C21 Fe1 C23 -37.2(2)
C24 C20 Fe1 C27 -164.8(3)
C21 C20 Fe1 C27 74.9(3)
C19 C20 Fe1 C27 -46.6(4)
C24 C20 Fe1 C21 120.2(3)
C19 C20 Fe1 C21 -121.5(4)
C24 C20 Fe1 C29 -44.4(5)
C21 C20 Fe1 C29 -164.6(4)
C19 C20 Fe1 C29 73.9(6)
C24 C20 Fe1 C28 160.0(5)
C21 C20 Fe1 C28 39.7(5)
C19 C20 Fe1 C28 -81.8(6)
C24 C20 Fe1 C25 -78.4(3)
C21 C20 Fe1 C25 161.3(2)
C19 C20 Fe1 C25 39.8(4)
C24 C20 Fe1 C26 -119.9(3)
C21 C20 Fe1 C26 119.9(3)
C19 C20 Fe1 C26 -1.6(4)
C21 C20 Fe1 C24 -120.2(3)
C19 C20 Fe1 C24 118.3(4)
C24 C20 Fe1 C22 81.7(3)
C21 C20 Fe1 C22 -38.5(2)
C19 C20 Fe1 C22 -160.0(4)
C24 C20 Fe1 C23 38.3(2)
C21 C20 Fe1 C23 -81.9(2)
C19 C20 Fe1 C23 156.6(3)
C25 C29 Fe1 C27 82.8(3)
C28 C29 Fe1 C27 -37.4(3)
C25 C29 Fe1 C21 161.3(4)
C28 C29 Fe1 C21 41.1(6)
C25 C29 Fe1 C20 -46.8(6)
C28 C29 Fe1 C20 -167.0(4)
C25 C29 Fe1 C28 120.2(4)
C28 C29 Fe1 C25 -120.2(4)
C25 C29 Fe1 C26 37.0(3)
C28 C29 Fe1 C26 -83.2(3)
C25 C29 Fe1 C24 -79.8(3)
C28 C29 Fe1 C24 160.0(3)
C25 C29 Fe1 C22 -164.0(3)
C28 C29 Fe1 C22 75.8(3)
C25 C29 Fe1 C23 -122.1(3)
C28 C29 Fe1 C23 117.7(3)
C29 C28 Fe1 C27 119.2(4)
C27 C28 Fe1 C21 77.4(3)
C29 C28 Fe1 C21 -163.4(3)
C27 C28 Fe1 C20 47.8(6)
C29 C28 Fe1 C20 167.0(4)
C27 C28 Fe1 C29 -119.2(4)
C27 C28 Fe1 C25 -83.1(3)
C29 C28 Fe1 C25 36.1(3)
C27 C28 Fe1 C26 -40.4(3)
C29 C28 Fe1 C26 78.8(3)
C27 C28 Fe1 C24 -168.4(4)
C29 C28 Fe1 C24 -49.2(6)
C27 C28 Fe1 C22 119.3(3)
C29 C28 Fe1 C22 -121.5(3)
C27 C28 Fe1 C23 160.1(3)
C29 C28 Fe1 C23 -80.7(3)
C29 C25 Fe1 C27 -81.0(3)
C26 C25 Fe1 C27 38.7(3)
C29 C25 Fe1 C21 -159.0(5)
C26 C25 Fe1 C21 -39.3(7)
C29 C25 Fe1 C20 161.5(2)
C26 C25 Fe1 C20 -78.8(3)
C26 C25 Fe1 C29 119.7(4)
C29 C25 Fe1 C28 -37.6(3)
C26 C25 Fe1 C28 82.1(3)
C29 C25 Fe1 C26 -119.7(4)
C29 C25 Fe1 C24 118.8(3)
C26 C25 Fe1 C24 -121.5(3)
C29 C25 Fe1 C22 38.0(6)
C26 C25 Fe1 C22 157.7(4)
C29 C25 Fe1 C23 75.8(3)
C26 C25 Fe1 C23 -164.5(3)
C25 C26 Fe1 C27 -119.6(4)
C25 C26 Fe1 C21 165.2(3)
C27 C26 Fe1 C21 -75.2(3)
C25 C26 Fe1 C20 121.2(3)
C27 C26 Fe1 C20 -119.2(2)
C25 C26 Fe1 C29 -36.7(3)
C27 C26 Fe1 C29 83.0(3)
C25 C26 Fe1 C28 -81.0(3)
C27 C26 Fe1 C28 38.6(2)
C27 C26 Fe1 C25 119.6(4)
C25 C26 Fe1 C24 77.7(3)
C27 C26 Fe1 C24 -162.6(2)
C25 C26 Fe1 C22 -155.4(4)
C27 C26 Fe1 C22 -35.8(6)
C25 C26 Fe1 C23 39.7(6)
C27 C26 Fe1 C23 159.3(4)
C20 C24 Fe1 C27 42.4(7)
C23 C24 Fe1 C27 160.7(5)
C20 C24 Fe1 C21 -37.5(2)
C23 C24 Fe1 C21 80.8(3)
C23 C24 Fe1 C20 118.3(3)
C20 C24 Fe1 C29 162.8(2)
C23 C24 Fe1 C29 -78.9(3)
C20 C24 Fe1 C28 -161.3(4)
C23 C24 Fe1 C28 -43.0(6)
C20 C24 Fe1 C25 121.8(2)
C23 C24 Fe1 C25 -119.8(2)
C20 C24 Fe1 C26 80.9(3)
C23 C24 Fe1 C26 -160.8(2)
C20 C24 Fe1 C22 -81.9(3)
C23 C24 Fe1 C22 36.4(2)
C20 C24 Fe1 C23 -118.3(3)
C23 C22 Fe1 C27 161.0(2)
C21 C22 Fe1 C27 -79.5(3)
C23 C22 Fe1 C21 -119.4(3)
C23 C22 Fe1 C20 -80.9(2)
C21 C22 Fe1 C20 38.6(2)
C23 C22 Fe1 C29 79.3(3)
C21 C22 Fe1 C29 -161.3(2)
C23 C22 Fe1 C28 120.3(2)
C21 C22 Fe1 C28 -120.3(3)
C23 C22 Fe1 C25 52.1(5)
C21 C22 Fe1 C25 171.5(4)
C23 C22 Fe1 C26 -171.9(4)
C21 C22 Fe1 C26 -52.5(6)
C23 C22 Fe1 C24 -36.9(2)
C21 C22 Fe1 C24 82.5(3)
C21 C22 Fe1 C23 119.4(3)
C22 C23 Fe1 C27 -43.8(5)
C24 C23 Fe1 C27 -164.8(4)
C22 C23 Fe1 C21 38.1(2)
C24 C23 Fe1 C21 -82.9(3)
C22 C23 Fe1 C20 82.7(2)
C24 C23 Fe1 C20 -38.3(2)
C22 C23 Fe1 C29 -119.1(2)
C24 C23 Fe1 C29 119.9(3)
C22 C23 Fe1 C28 -76.6(3)
C24 C23 Fe1 C28 162.4(2)
C22 C23 Fe1 C25 -158.9(2)
C24 C23 Fe1 C25 80.1(3)
C22 C23 Fe1 C26 172.0(4)
C24 C23 Fe1 C26 51.0(5)
C22 C23 Fe1 C24 121.0(3)
C24 C23 Fe1 C22 -121.0(3)
C11 C10 S1 C1 -175.5(3)
C2 C1 S1 C10 -46.5(3)
B5 C1 S1 C10 173.3(3)
B4 C1 S1 C10 103.1(3)
B3 C1 S1 C10 31.6(3)
B6 C1 S1 C10 -117.0(2)
C1 C2 S2 C3 -54.0(2)
B6 C2 S2 C3 15.3(2)
B8 C2 S2 C3 159.2(3)
B7 C2 S2 C3 84.7(3)
B3 C2 S2 C3 -124.9(2)
C4 C3 S2 C2 -143.0(3)
C8 C3 S2 C2 -26.2(2)
